data_4341730
loop_
_publ_author_name
'Karmakar, Avishek'
'Manna, Biplab'
'Desai, Aamod V.'
'Joarder, Biplab'
'Ghosh, Sujit K.'

_publ_section_title
;
 Dynamic Metal-Organic Framework with Anion-Triggered Luminescence
 Modulation Behavior.
;
_journal_name_full 'Inorganic chemistry'
_journal_page_first 141118130516009
_journal_paper_doi 10.1021/ic501477u
_journal_year 2014
_chemical_formula_moiety 'C16 H22 B2 F8 N10 O2 Zn'
_chemical_formula_sum 'C16 H22 B2 F8 N10 O2 Zn'
_chemical_formula_weight 625.42
_chemical_name_systematic
;
 ?
;
_space_group_crystal_system monoclinic
_space_group_IT_number 15
_space_group_name_Hall '-C 2yc'
_space_group_name_H-M_alt 'C 1 2/c 1'
_symmetry_space_group_name_Hall '-C 2yc'
_symmetry_space_group_name_H-M 'C 1 2/c 1'
_atom_sites_solution_hydrogens geom
_audit_creation_method SHELXL-2013
_cell_angle_alpha 90.000(5)
_cell_angle_beta 106.163(5)
_cell_angle_gamma 90.000(5)
_cell_formula_units_Z 4
_cell_length_a 18.834(5)
_cell_length_b 12.345(5)
_cell_length_c 15.224(5)
_cell_measurement_reflns_used 1474
_cell_measurement_temperature 200(2)
_cell_measurement_theta_max 20.01
_cell_measurement_theta_min 2.25
_cell_volume 3400(2)
_computing_cell_refinement 'Bruker SAINT'
_computing_data_collection 'Bruker APEX2'
_computing_data_reduction 'Bruker SAINT'
_computing_molecular_graphics 'Bruker SHELXTL'
_computing_publication_material 'Bruker SHELXTL'
_computing_structure_refinement 'SHELXL-97 (Sheldrick, 2008)'
_computing_structure_solution 'SHELXS-97 (Sheldrick, 2008)'
_diffrn_ambient_temperature 200(2)
_diffrn_measured_fraction_theta_full 0.501
_diffrn_measured_fraction_theta_max 0.975
_diffrn_measurement_device_type 'Bruker APEX-II CCD'
_diffrn_measurement_method '\f and \w scans'
_diffrn_radiation_type MoK\a
_diffrn_radiation_wavelength 0.71073
_diffrn_reflns_av_R_equivalents 0.0434
_diffrn_reflns_av_unetI/netI 0.0379
_diffrn_reflns_Laue_measured_fraction_full 0.501
_diffrn_reflns_Laue_measured_fraction_max 0.975
_diffrn_reflns_limit_h_max 16
_diffrn_reflns_limit_h_min -18
_diffrn_reflns_limit_k_max 11
_diffrn_reflns_limit_k_min -11
_diffrn_reflns_limit_l_max 14
_diffrn_reflns_limit_l_min -14
_diffrn_reflns_number 6124
_diffrn_reflns_point_group_measured_fraction_full 0.501
_diffrn_reflns_point_group_measured_fraction_max 0.975
_diffrn_reflns_theta_full 25.242
_diffrn_reflns_theta_max 20.013
_diffrn_reflns_theta_min 2.249
_diffrn_source 'fine-focus sealed tube'
_exptl_absorpt_coefficient_mu 0.793
_exptl_absorpt_correction_T_max 0.9249
_exptl_absorpt_correction_T_min 0.8970
_exptl_absorpt_correction_type multi-scan
_exptl_absorpt_process_details 'multi-scan absorption correction'
_exptl_crystal_colour colourless
_exptl_crystal_density_diffrn 1.222
_exptl_crystal_description rod
_exptl_crystal_F_000 1264
_exptl_crystal_size_max 0.140
_exptl_crystal_size_mid 0.110
_exptl_crystal_size_min 0.100
_platon_squeeze_details
;
The SQUEEZE routine of the program PLATON was used

in order to eliminate the contribution of disordered solvents molecules,

thereby a final model based only on the ordered part of the crystal structure

was obtained.



The SQUEEZE routine suggested that

a total potential solvent area volume of 1282.5Ang^3^[37.72% of cell volume],

and a void electron population of 351 per cell.



Refinement after the SQUEEZE routine gave significantly improved R values.

[R values before SQUEEZE]

R1 = 0.1619, wR2 = 0.4243 for >2sigma(I) data

R1 = 0.1830, wR2 = 0.4602, GooF = S = 2.205 for all data

( 2923 data and 2 restraint / 352 parameters)

;
_refine_diff_density_max 0.359
_refine_diff_density_min -0.333
_refine_diff_density_rms 0.070
_refine_ls_extinction_method none
_refine_ls_goodness_of_fit_ref 1.096
_refine_ls_hydrogen_treatment constr
_refine_ls_matrix_type full
_refine_ls_number_parameters 186
_refine_ls_number_reflns 1543
_refine_ls_number_restraints 0
_refine_ls_restrained_S_all 1.096
_refine_ls_R_factor_all 0.0608
_refine_ls_R_factor_gt 0.0540
_refine_ls_shift/su_max 0.001
_refine_ls_shift/su_mean 0.000
_refine_ls_structure_factor_coef Fsqd
_refine_ls_weighting_details 'w=1/[\s^2^(Fo^2^)+(0.0197P)^2^+41.7577P] where P=(Fo^2^+2Fc^2^)/3'
_refine_ls_weighting_scheme calc
_refine_ls_wR_factor_gt 0.1247
_refine_ls_wR_factor_ref 0.1276
_reflns_Friedel_coverage 0.000
_reflns_number_gt 1355
_reflns_number_total 1543
_reflns_threshold_expression 'I > 2\s(I)'
_cod_data_source_file ic501477u_si_004.cif
_cod_data_source_block Compound1BF4
_cod_database_code 4341730
_shelx_space_group_comment
;
The symmetry employed for this shelxl refinement is uniquely defined
by the following loop, which should always be used as a source of
symmetry information in preference to the above space-group names.
They are only intended as comments.
;
_shelx_estimated_absorpt_t_min 0.897
_shelx_estimated_absorpt_t_max 0.925
_shelxl_version_number 2013-3

loop_
_space_group_symop_operation_xyz
'x, y, z'
'-x, y, -z+1/2'
'x+1/2, y+1/2, z'
'-x+1/2, y+1/2, -z+1/2'
'-x, -y, -z'
'x, -y, z-1/2'
'-x+1/2, -y+1/2, -z'
'x+1/2, -y+1/2, z-1/2'

loop_
_atom_site_label
_atom_site_type_symbol
_atom_site_fract_x
_atom_site_fract_y
_atom_site_fract_z
_atom_site_U_iso_or_equiv
_atom_site_adp_type
_atom_site_occupancy
_atom_site_site_symmetry_order
_atom_site_calc_flag
_atom_site_refinement_flags_posn
_atom_site_refinement_flags_adp
_atom_site_refinement_flags_occupancy
Zn1 Zn 0.5000 1.17843(9) 0.2500 0.0271(4) Uani 1 2 d S T P
C1 C 0.1032(4) 0.8537(7) 0.2307(5) 0.050(2) Uani 1 1 d . . .
H1 H 0.1149 0.8482 0.2940 0.060 Uiso 1 1 calc R U .
C2 C 0.1455(4) 0.9201(6) 0.1932(5) 0.045(2) Uani 1 1 d . . .
H2 H 0.1850 0.9578 0.2313 0.054 Uiso 1 1 calc R U .
C3 C 0.1301(3) 0.9315(5) 0.0994(5) 0.0254(17) Uani 1 1 d . . .
C4 C 0.0694(4) 0.8761(5) 0.0480(5) 0.0307(18) Uani 1 1 d . . .
H4 H 0.0553 0.8829 -0.0153 0.037 Uiso 1 1 calc R U .
C5 C 0.0294(3) 0.8105(5) 0.0899(5) 0.0294(18) Uani 1 1 d . . .
H5 H -0.0113 0.7739 0.0532 0.035 Uiso 1 1 calc R U .
C6 C 0.1792(4) 0.9981(5) 0.0606(5) 0.0232(17) Uani 1 1 d . . .
C7 C 0.1541(4) 1.0417(6) -0.0350(4) 0.0318(18) Uani 1 1 d . . .
H7A H 0.1935 1.0824 -0.0479 0.048 Uiso 1 1 calc R U .
H7B H 0.1121 1.0881 -0.0409 0.048 Uiso 1 1 calc R U .
H7C H 0.1407 0.9827 -0.0775 0.048 Uiso 1 1 calc R U .
C8 C 0.3595(4) 1.0929(6) 0.1534(5) 0.0282(18) Uani 1 1 d . . .
N1 N 0.0459(3) 0.7967(4) 0.1802(4) 0.0294(15) Uani 1 1 d . . .
N2 N 0.2433(3) 1.0123(4) 0.1159(4) 0.0251(14) Uani 1 1 d . . .
N3 N 0.2946(3) 1.0745(4) 0.0897(4) 0.0268(14) Uani 1 1 d . . .
H3 H 0.2857 1.1004 0.0352 0.032 Uiso 1 1 calc R U .
N4 N 0.3710(3) 1.0392(5) 0.2314(4) 0.0388(17) Uani 1 1 d . . .
H4A H 0.3376 0.9967 0.2406 0.047 Uiso 1 1 calc R U .
N5 N 0.4387(3) 1.0525(5) 0.2989(4) 0.0371(16) Uani 1 1 d . . .
H5A H 0.4663 0.9851 0.3083 0.044 Uiso 1 1 calc R U .
H5B H 0.4302 1.0741 0.3564 0.044 Uiso 1 1 calc R U .
O1 O 0.4057(2) 1.1583(4) 0.1379(3) 0.0312(12) Uani 1 1 d . . .
F1 F 0.2139(2) 0.2834(3) 0.0716(3) 0.0571(13) Uani 1 1 d . . .
F2 F 0.1158(3) 0.2245(5) 0.1114(4) 0.103(2) Uani 1 1 d . . .
F3 F 0.1772(4) 0.3740(8) 0.1765(7) 0.201(5) Uani 1 1 d . . .
F4 F 0.1018(6) 0.3733(10) 0.0642(8) 0.101(4) Uani 0.5 1 d . . P
F5 F 0.2202(7) 0.2391(11) 0.2141(7) 0.105(4) Uani 0.5 1 d . . P
B1 B 0.1687(7) 0.2990(10) 0.1248(9) 0.074(4) Uani 1 1 d . . .

loop_
_atom_site_aniso_label
_atom_site_aniso_U_11
_atom_site_aniso_U_22
_atom_site_aniso_U_33
_atom_site_aniso_U_23
_atom_site_aniso_U_13
_atom_site_aniso_U_12
Zn1 0.0133(7) 0.0240(7) 0.0439(8) 0.000 0.0079(5) 0.000
C1 0.047(5) 0.073(6) 0.035(5) -0.016(5) 0.017(5) -0.043(5)
C2 0.034(5) 0.062(6) 0.040(6) -0.016(4) 0.010(4) -0.036(4)
C3 0.016(4) 0.026(4) 0.033(5) -0.006(4) 0.004(4) 0.003(4)
C4 0.023(4) 0.033(4) 0.035(4) -0.002(4) 0.005(4) -0.005(4)
C5 0.017(4) 0.028(4) 0.039(5) 0.000(4) 0.003(4) -0.003(4)
C6 0.015(4) 0.018(4) 0.035(5) -0.004(3) 0.004(4) -0.002(3)
C7 0.022(4) 0.036(4) 0.036(5) 0.001(4) 0.005(4) -0.007(3)
C8 0.024(5) 0.025(4) 0.038(5) 0.010(4) 0.012(4) 0.007(4)
N1 0.020(3) 0.035(4) 0.035(4) -0.010(3) 0.011(3) -0.010(3)
N2 0.020(4) 0.020(3) 0.040(4) 0.006(3) 0.014(3) -0.003(3)
N3 0.016(3) 0.032(4) 0.029(4) 0.005(3) 0.002(3) -0.006(3)
N4 0.013(3) 0.043(4) 0.053(5) 0.017(4) -0.002(3) -0.007(3)
N5 0.020(3) 0.035(4) 0.050(4) 0.012(3) -0.001(3) -0.005(3)
O1 0.014(3) 0.034(3) 0.045(3) 0.011(2) 0.008(2) -0.007(2)
F1 0.071(3) 0.045(3) 0.066(3) 0.004(2) 0.037(3) 0.010(2)
F2 0.078(4) 0.119(5) 0.130(5) -0.042(4) 0.056(4) -0.019(4)
F3 0.100(5) 0.215(9) 0.293(11) -0.221(10) 0.061(6) -0.018(6)
F4 0.098(9) 0.108(9) 0.100(9) 0.014(8) 0.036(7) 0.057(8)
F5 0.133(11) 0.126(11) 0.054(7) 0.000(7) 0.025(7) 0.001(9)
B1 0.096(10) 0.065(9) 0.075(9) -0.027(8) 0.047(9) -0.028(8)

loop_
_atom_type_symbol
_atom_type_description
_atom_type_scat_dispersion_real
_atom_type_scat_dispersion_imag
_atom_type_scat_source
C C 0.0033 0.0016 'International Tables Vol C Tables 4.2.6.8 and 6.1.1.4'
H H 0.0000 0.0000 'International Tables Vol C Tables 4.2.6.8 and 6.1.1.4'
N N 0.0061 0.0033 'International Tables Vol C Tables 4.2.6.8 and 6.1.1.4'
O O 0.0106 0.0060 'International Tables Vol C Tables 4.2.6.8 and 6.1.1.4'
F F 0.0171 0.0103 'International Tables Vol C Tables 4.2.6.8 and 6.1.1.4'
Zn Zn 0.2839 1.4301 'International Tables Vol C Tables 4.2.6.8 and 6.1.1.4'
B B 0.0013 0.0007 'International Tables Vol C Tables 4.2.6.8 and 6.1.1.4'

loop_
_geom_angle_atom_site_label_1
_geom_angle_atom_site_label_2
_geom_angle_atom_site_label_3
_geom_angle
_geom_angle_site_symmetry_1
_geom_angle_site_symmetry_3
O1 Zn1 O1 166.4(3) 2_655 .
O1 Zn1 N1 92.6(2) 2_655 4
O1 Zn1 N1 96.75(19) . 4
O1 Zn1 N1 96.8(2) 2_655 3
O1 Zn1 N1 92.6(2) . 3
N1 Zn1 N1 93.3(3) 4 3
O1 Zn1 N5 92.65(19) 2_655 .
O1 Zn1 N5 77.64(19) . .
N1 Zn1 N5 89.5(2) 4 .
N1 Zn1 N5 170.1(2) 3 .
O1 Zn1 N5 77.64(19) 2_655 2_655
O1 Zn1 N5 92.65(19) . 2_655
N1 Zn1 N5 170.1(2) 4 2_655
N1 Zn1 N5 89.5(2) 3 2_655
N5 Zn1 N5 89.4(3) . 2_655
N1 C1 C2 123.0(7) . .
N1 C1 H1 118.5 . .
C2 C1 H1 118.5 . .
C1 C2 C3 120.7(6) . .
C1 C2 H2 119.7 . .
C3 C2 H2 119.7 . .
C4 C3 C2 116.1(6) . .
C4 C3 C6 124.2(6) . .
C2 C3 C6 119.6(6) . .
C3 C4 C5 120.2(7) . .
C3 C4 H4 119.9 . .
C5 C4 H4 119.9 . .
N1 C5 C4 123.5(6) . .
N1 C5 H5 118.2 . .
C4 C5 H5 118.2 . .
N2 C6 C3 113.3(6) . .
N2 C6 C7 125.1(6) . .
C3 C6 C7 121.7(6) . .
C6 C7 H7A 109.5 . .
C6 C7 H7B 109.5 . .
H7A C7 H7B 109.5 . .
C6 C7 H7C 109.5 . .
H7A C7 H7C 109.5 . .
H7B C7 H7C 109.5 . .
O1 C8 N4 122.8(6) . .
O1 C8 N3 120.6(6) . .
N4 C8 N3 116.6(6) . .
C5 N1 C1 116.3(6) . .
C5 N1 Zn1 126.4(4) . 3_445
C1 N1 Zn1 116.7(5) . 3_445
C6 N2 N3 119.7(5) . .
C8 N3 N2 116.9(6) . .
C8 N3 H3 121.5 . .
N2 N3 H3 121.5 . .
C8 N4 N5 119.0(6) . .
C8 N4 H4A 120.5 . .
N5 N4 H4A 120.5 . .
N4 N5 Zn1 106.9(4) . .
N4 N5 H5A 110.3 . .
Zn1 N5 H5A 110.3 . .
N4 N5 H5B 110.3 . .
Zn1 N5 H5B 110.3 . .
H5A N5 H5B 108.6 . .
C8 O1 Zn1 113.3(4) . .
F3 B1 F2 126.4(11) . .
F3 B1 F1 121.2(11) . .
F2 B1 F1 112.4(9) . .
F3 B1 F5 82.1(10) . .
F2 B1 F5 93.5(9) . .
F1 B1 F5 96.3(9) . .
F3 B1 F4 82.9(10) . .
F2 B1 F4 82.8(9) . .
F1 B1 F4 105.1(9) . .
F5 B1 F4 158.1(10) . .

loop_
_geom_bond_atom_site_label_1
_geom_bond_atom_site_label_2
_geom_bond_distance
_geom_bond_site_symmetry_2
Zn1 O1 2.108(4) 2_655
Zn1 O1 2.108(4) .
Zn1 N1 2.125(5) 4
Zn1 N1 2.125(5) 3
Zn1 N5 2.187(5) .
Zn1 N5 2.187(5) 2_655
C1 N1 1.338(8) .
C1 C2 1.373(10) .
C1 H1 0.9300 .
C2 C3 1.383(9) .
C2 H2 0.9300 .
C3 C4 1.374(9) .
C3 C6 1.478(9) .
C4 C5 1.378(9) .
C4 H4 0.9300 .
C5 N1 1.333(8) .
C5 H5 0.9300 .
C6 N2 1.278(8) .
C6 C7 1.500(9) .
C7 H7A 0.9600 .
C7 H7B 0.9600 .
C7 H7C 0.9600 .
C8 O1 1.255(8) .
C8 N4 1.324(8) .
C8 N3 1.353(8) .
N1 Zn1 2.125(5) 3_445
N2 N3 1.376(7) .
N3 H3 0.8600 .
N4 N5 1.407(7) .
N4 H4A 0.8600 .
N5 H5A 0.9700 .
N5 H5B 0.9700 .
F1 B1 1.342(12) .
F2 B1 1.329(12) .
F3 B1 1.197(12) .
F4 B1 1.623(17) .
F5 B1 1.613(17) .

loop_
_platon_squeeze_void_nr
_platon_squeeze_void_average_x
_platon_squeeze_void_average_y
_platon_squeeze_void_average_z
_platon_squeeze_void_volume
_platon_squeeze_void_count_electrons
_platon_squeeze_void_content
1 0.511 -0.004 0.003 1277 351 ' '
